data_4083607
loop_
_publ_author_name
'Turek, Jan'
'Panov, Illia'
'Semler, Miloslav'
'\<St\<epni\<cka, Petr'
'De Proft, Frank'
'Pad\<elkov\'a, Zde\<nka'
'R\%u\<zi\<cka, Ale\<s'

_publ_section_title
;
 Palladium(II) Complexes of 1,2,4-Triazole-BasedN-Heterocyclic Carbenes:
 Synthesis, Structure, and Catalytic Activity
;
_journal_issue 12
_journal_name_full Organometallics
_journal_page_first 3108
_journal_paper_doi 10.1021/om500342z
_journal_volume 33
_journal_year 2014
_chemical_formula_moiety 'C38 H42 Cl2 N6 O2 Pd, 2(C H Cl3)'
_chemical_formula_sum 'C40 H44 Cl8 N6 O2 Pd'
_chemical_formula_weight 1030.81
_chemical_name_systematic
; 
 ? 
;
_space_group_IT_number 14
_symmetry_cell_setting monoclinic
_symmetry_space_group_name_Hall '-P 2ybc'
_symmetry_space_group_name_H-M 'P 1 21/c 1'
_atom_sites_solution_hydrogens geom
_atom_sites_solution_primary direct
_atom_sites_solution_secondary difmap
_audit_creation_method SHELXL-97
_cell_angle_alpha 90
_cell_angle_beta 112.623(6)
_cell_angle_gamma 90
_cell_formula_units_Z 2
_cell_length_a 12.6320(9)
_cell_length_b 16.2611(12)
_cell_length_c 11.6180(10)
_cell_measurement_reflns_used 14686
_cell_measurement_temperature 150(1)
_cell_measurement_theta_max 27.5
_cell_measurement_theta_min 1
_cell_volume 2202.8(3)
_computing_cell_refinement 'COLLECT and DENZO'
_computing_data_collection 'COLLECT (Hooft, 1998) and DENZO (Otwinowski & Minor, 1997)'
_computing_data_reduction 'COLLECT and DENZO'
_computing_molecular_graphics 'PLATON (Spek, 2003)'
_computing_publication_material 'SHELXL-97 (Sheldrick, 2008)'
_computing_structure_refinement 'SHELXL-97 (Sheldrick, 1997)'
_computing_structure_solution 'SIR92 (Altomare et al., 1994)'
_diffrn_ambient_temperature 150(1)
_diffrn_detector_area_resol_mean 9.091
_diffrn_measured_fraction_theta_full 0.992
_diffrn_measured_fraction_theta_max 0.992
_diffrn_measurement_device_type 'Bruker Nonius KappaCCD area detector'
_diffrn_measurement_method '\f and \w scans to fill the Ewald sphere'
_diffrn_radiation_monochromator graphite
_diffrn_radiation_source 'fine-focus sealed tube'
_diffrn_radiation_type MoK\a
_diffrn_radiation_wavelength 0.71073
_diffrn_reflns_av_R_equivalents 0.0389
_diffrn_reflns_av_sigmaI/netI 0.0420
_diffrn_reflns_limit_h_max 16
_diffrn_reflns_limit_h_min -13
_diffrn_reflns_limit_k_max 21
_diffrn_reflns_limit_k_min -17
_diffrn_reflns_limit_l_max 15
_diffrn_reflns_limit_l_min -13
_diffrn_reflns_number 14641
_diffrn_reflns_theta_full 27.50
_diffrn_reflns_theta_max 27.50
_diffrn_reflns_theta_min 1.75
_diffrn_standards_number 0
_exptl_absorpt_coefficient_mu 0.949
_exptl_absorpt_correction_T_max 0.919
_exptl_absorpt_correction_T_min 0.851
_exptl_absorpt_correction_type integration
_exptl_absorpt_process_details
;
Gaussian integration (Coppens, 1970)
;
_exptl_crystal_colour yellow
_exptl_crystal_density_diffrn 1.554
_exptl_crystal_density_method 'not measured'
_exptl_crystal_description plate
_exptl_crystal_F_000 1048
_exptl_crystal_size_max 0.32
_exptl_crystal_size_mid 0.26
_exptl_crystal_size_min 0.17
_refine_diff_density_max 2.384
_refine_diff_density_min -0.643
_refine_diff_density_rms 0.114
_refine_ls_extinction_method none
_refine_ls_goodness_of_fit_ref 1.137
_refine_ls_hydrogen_treatment constr
_refine_ls_matrix_type full
_refine_ls_number_parameters 259
_refine_ls_number_reflns 5016
_refine_ls_number_restraints 0
_refine_ls_restrained_S_all 1.137
_refine_ls_R_factor_all 0.0727
_refine_ls_R_factor_gt 0.0540
_refine_ls_shift/su_max 0.000
_refine_ls_shift/su_mean 0.000
_refine_ls_structure_factor_coef Fsqd
_refine_ls_weighting_details 'calc w=1/[\s^2^(Fo^2^)+(0.0413P)^2^+8.1432P] where P=(Fo^2^+2Fc^2^)/3'
_refine_ls_weighting_scheme calc
_refine_ls_wR_factor_gt 0.1194
_refine_ls_wR_factor_ref 0.1306
_reflns_number_gt 4083
_reflns_number_total 5016
_reflns_threshold_expression >2sigma(I)
_cod_data_source_file om500342z_si_002.cif
_cod_data_source_block 4b
_cod_depositor_comments 'Adding full bibliography for 4083605--4083610.cif.'
_cod_original_sg_symbol_H-M 'P 21/c'
_cod_database_code 4083607

loop_
_symmetry_equiv_pos_as_xyz
'x, y, z'
'-x, y+1/2, -z+1/2'
'-x, -y, -z'
'x, -y-1/2, z-1/2'

loop_
_atom_site_label
_atom_site_type_symbol
_atom_site_fract_x
_atom_site_fract_y
_atom_site_fract_z
_atom_site_U_iso_or_equiv
_atom_site_adp_type
_atom_site_occupancy
_atom_site_symmetry_multiplicity
_atom_site_calc_flag
_atom_site_refinement_flags
Pd1 Pd 0.0000 0.0000 0.0000 0.01770(12) Uani 1 2 d S
Cl2 Cl 0.51355(12) 0.26750(8) 0.52926(12) 0.0422(3) Uani 1 1 d .
Cl1 Cl 0.03481(9) -0.12800(7) 0.09436(10) 0.0300(2) Uani 1 1 d .
Cl3 Cl 0.61498(12) 0.22229(8) 0.35607(12) 0.0415(3) Uani 1 1 d .
Cl4 Cl 0.63395(14) 0.11290(10) 0.55851(16) 0.0591(4) Uani 1 1 d .
N2 N 0.3041(3) 0.0856(2) 0.2958(3) 0.0180(7) Uani 1 1 d .
C1 C 0.1329(3) 0.0453(2) 0.1481(3) 0.0184(8) Uani 1 1 d .
N1 N 0.1191(3) 0.0748(2) 0.2516(3) 0.0182(7) Uani 1 1 d .
C2 C 0.2242(3) 0.0987(2) 0.3386(3) 0.0178(8) Uani 1 1 d .
N3 N 0.2456(3) 0.0529(2) 0.1776(3) 0.0170(6) Uani 1 1 d .
C11 C 0.1766(4) 0.1969(3) 0.4771(4) 0.0231(8) Uani 1 1 d .
H11 H 0.1170 0.2180 0.4080 0.028 Uiso 1 1 d R
C10 C 0.2443(3) 0.1334(2) 0.4624(4) 0.0181(8) Uani 1 1 d .
C16 C 0.3129(3) 0.0276(3) 0.1013(4) 0.0211(8) Uani 1 1 d .
C15 C 0.3352(3) 0.1033(3) 0.5661(4) 0.0228(8) Uani 1 1 d .
H15 H 0.3817 0.0616 0.5567 0.027 Uiso 1 1 d R
C3 C 0.0126(3) 0.0745(3) 0.2683(4) 0.0239(9) Uani 1 1 d .
C13 C 0.2870(4) 0.1976(3) 0.6969(4) 0.0273(9) Uani 1 1 d .
H13 H 0.3005 0.2184 0.7758 0.033 Uiso 1 1 d R
C12 C 0.1981(4) 0.2285(3) 0.5947(4) 0.0268(9) Uani 1 1 d .
H12 H 0.1527 0.2707 0.6046 0.032 Uiso 1 1 d R
C20 C 0.5477(4) 0.1849(3) 0.4525(4) 0.0292(9) Uani 1 1 d .
H20 H 0.4762 0.1577 0.3998 0.035 Uiso 1 1 d R
C17 C 0.3116(5) -0.0656(3) 0.0932(6) 0.0418(13) Uani 1 1 d .
H17A H 0.3452 -0.0882 0.1757 0.050 Uiso 1 1 d R
H17B H 0.3550 -0.0829 0.0454 0.050 Uiso 1 1 d R
H17C H 0.2340 -0.0846 0.0535 0.050 Uiso 1 1 d R
C18 C 0.4350(4) 0.0576(3) 0.1654(4) 0.0355(11) Uani 1 1 d .
H18A H 0.4358 0.1163 0.1737 0.043 Uiso 1 1 d R
H18B H 0.4780 0.0422 0.1163 0.043 Uiso 1 1 d R
H18C H 0.4690 0.0330 0.2465 0.043 Uiso 1 1 d R
O22 O -0.0185(4) 0.2040(3) 0.1804(4) 0.0518(10) Uani 1 1 d .
C4 C -0.0606(4) 0.1412(3) 0.2277(4) 0.0298(10) Uani 1 1 d .
C19 C 0.2580(4) 0.0664(4) -0.0275(4) 0.0402(12) Uani 1 1 d .
H19A H 0.1810 0.0464 -0.0683 0.048 Uiso 1 1 d R
H19B H 0.3019 0.0524 -0.0762 0.048 Uiso 1 1 d R
H19C H 0.2568 0.1251 -0.0189 0.048 Uiso 1 1 d R
C14 C 0.3563(4) 0.1356(3) 0.6832(4) 0.0265(9) Uani 1 1 d .
H14 H 0.4169 0.1157 0.7525 0.032 Uiso 1 1 d R
C8 C -0.0123(4) 0.0063(3) 0.3276(4) 0.0319(10) Uani 1 1 d .
H8 H 0.0392 -0.0371 0.3561 0.038 Uiso 1 1 d R
C5 C -0.1644(4) 0.1391(4) 0.2445(5) 0.0416(13) Uani 1 1 d .
H5 H -0.2162 0.1823 0.2164 0.050 Uiso 1 1 d R
C7 C -0.1172(4) 0.0059(4) 0.3431(5) 0.0415(12) Uani 1 1 d .
H7 H -0.1374 -0.0388 0.3804 0.050 Uiso 1 1 d R
C6 C -0.1898(5) 0.0714(4) 0.3024(5) 0.0464(14) Uani 1 1 d .
H6 H -0.2584 0.0708 0.3145 0.056 Uiso 1 1 d R
C9 C -0.0969(6) 0.2664(4) 0.1089(6) 0.066(2) Uani 1 1 d .
H9A H -0.1551 0.2412 0.0379 0.079 Uiso 1 1 d R
H9B H -0.0563 0.3066 0.0811 0.079 Uiso 1 1 d R
H9C H -0.1320 0.2926 0.1593 0.079 Uiso 1 1 d R

loop_
_atom_site_aniso_label
_atom_site_aniso_U_11
_atom_site_aniso_U_22
_atom_site_aniso_U_33
_atom_site_aniso_U_23
_atom_site_aniso_U_13
_atom_site_aniso_U_12
Pd1 0.0161(2) 0.0224(2) 0.01312(19) -0.00301(17) 0.00411(15) -0.00464(17)
Cl2 0.0538(8) 0.0409(7) 0.0411(7) -0.0126(5) 0.0283(6) -0.0062(6)
Cl1 0.0292(5) 0.0283(6) 0.0271(5) 0.0046(4) 0.0047(4) -0.0043(4)
Cl3 0.0499(7) 0.0442(7) 0.0395(7) -0.0051(5) 0.0274(6) -0.0073(6)
Cl4 0.0497(8) 0.0524(9) 0.0707(10) 0.0273(8) 0.0182(8) 0.0111(7)
N2 0.0184(16) 0.0206(17) 0.0129(15) -0.0022(12) 0.0037(13) -0.0026(13)
C1 0.0199(19) 0.0189(19) 0.0147(18) 0.0004(15) 0.0047(15) 0.0001(15)
N1 0.0128(15) 0.0238(17) 0.0162(16) -0.0028(13) 0.0036(13) -0.0021(13)
C2 0.0207(19) 0.0164(18) 0.0150(18) 0.0005(14) 0.0052(15) -0.0033(15)
N3 0.0176(16) 0.0199(16) 0.0130(15) -0.0028(12) 0.0054(12) -0.0034(12)
C11 0.021(2) 0.023(2) 0.022(2) -0.0008(16) 0.0046(16) -0.0005(16)
C10 0.0172(18) 0.0210(19) 0.0167(18) -0.0016(15) 0.0072(15) -0.0038(15)
C16 0.0171(19) 0.028(2) 0.0190(19) -0.0059(16) 0.0078(16) 0.0000(15)
C15 0.0198(19) 0.028(2) 0.020(2) 0.0003(16) 0.0069(16) 0.0007(16)
C3 0.0163(19) 0.036(2) 0.0184(19) -0.0104(17) 0.0062(16) -0.0050(17)
C13 0.032(2) 0.032(2) 0.019(2) -0.0101(17) 0.0101(18) -0.0091(18)
C12 0.027(2) 0.025(2) 0.028(2) -0.0073(17) 0.0099(18) 0.0001(17)
C20 0.029(2) 0.031(2) 0.028(2) -0.0030(18) 0.0108(19) -0.0043(18)
C17 0.046(3) 0.029(3) 0.063(4) -0.012(2) 0.036(3) -0.004(2)
C18 0.026(2) 0.056(3) 0.029(2) -0.015(2) 0.015(2) -0.008(2)
O22 0.050(2) 0.056(3) 0.046(2) 0.0077(19) 0.0152(19) 0.014(2)
C4 0.025(2) 0.041(3) 0.023(2) -0.0071(19) 0.0088(18) 0.0006(19)
C19 0.037(3) 0.066(4) 0.023(2) 0.005(2) 0.018(2) 0.011(3)
C14 0.026(2) 0.033(2) 0.0165(19) 0.0002(17) 0.0031(17) 0.0000(18)
C8 0.032(2) 0.041(3) 0.026(2) -0.010(2) 0.0140(18) -0.011(2)
C5 0.027(2) 0.057(3) 0.038(3) -0.012(2) 0.010(2) 0.006(2)
C7 0.038(3) 0.053(3) 0.040(3) -0.008(3) 0.023(2) -0.017(3)
C6 0.030(3) 0.073(4) 0.045(3) -0.021(3) 0.024(2) -0.014(3)
C9 0.067(4) 0.063(4) 0.053(4) -0.001(3) 0.005(3) 0.026(4)

loop_
_atom_type_symbol
_atom_type_description
_atom_type_scat_dispersion_real
_atom_type_scat_dispersion_imag
_atom_type_scat_source
C C 0.0033 0.0016 'International Tables Vol C Tables 4.2.6.8 and 6.1.1.4'
H H 0.0000 0.0000 'International Tables Vol C Tables 4.2.6.8 and 6.1.1.4'
Cl Cl 0.1484 0.1585 'International Tables Vol C Tables 4.2.6.8 and 6.1.1.4'
N N 0.0061 0.0033 'International Tables Vol C Tables 4.2.6.8 and 6.1.1.4'
O O 0.0106 0.0060 'International Tables Vol C Tables 4.2.6.8 and 6.1.1.4'
Pd Pd -0.9988 1.0072 'International Tables Vol C Tables 4.2.6.8 and 6.1.1.4'

loop_
_exptl_crystal_face_index_h
_exptl_crystal_face_index_k
_exptl_crystal_face_index_l
_exptl_crystal_face_perp_dist
1 -1 0 0.021
-1 1 0 0.094
1 1 0 0.101
-1 -1 0 0.083
0 0 -1 0.062
0 0 1 0.085

loop_
_geom_angle_atom_site_label_1
_geom_angle_atom_site_label_2
_geom_angle_atom_site_label_3
_geom_angle
_geom_angle_site_symmetry_1
_geom_angle_site_symmetry_3
C1 Pd1 C1 180.0 3 .
C1 Pd1 Cl1 91.12(11) 3 .
C1 Pd1 Cl1 88.89(11) . .
C1 Pd1 Cl1 88.88(11) 3 3
C1 Pd1 Cl1 91.11(11) . 3
Cl1 Pd1 Cl1 180.0 . 3
C2 N2 N3 104.1(3) . .
N3 C1 N1 103.1(3) . .
N3 C1 Pd1 134.8(3) . .
N1 C1 Pd1 122.1(3) . .
C1 N1 C2 109.4(3) . .
C1 N1 C3 124.3(3) . .
C2 N1 C3 126.2(3) . .
N2 C2 N1 110.0(3) . .
N2 C2 C10 124.5(3) . .
N1 C2 C10 125.5(3) . .
C1 N3 N2 113.4(3) . .
C1 N3 C16 127.8(3) . .
N2 N3 C16 118.7(3) . .
C12 C11 C10 119.9(4) . .
C12 C11 H11 120.1 . .
C10 C11 H11 120.0 . .
C11 C10 C15 119.7(4) . .
C11 C10 C2 121.3(4) . .
C15 C10 C2 119.0(4) . .
N3 C16 C18 108.8(3) . .
N3 C16 C17 108.4(4) . .
C18 C16 C17 109.7(4) . .
N3 C16 C19 108.6(3) . .
C18 C16 C19 110.0(4) . .
C17 C16 C19 111.3(4) . .
C14 C15 C10 119.9(4) . .
C14 C15 H15 120.0 . .
C10 C15 H15 120.1 . .
C4 C3 C8 122.6(4) . .
C4 C3 N1 119.4(4) . .
C8 C3 N1 118.0(4) . .
C12 C13 C14 120.5(4) . .
C12 C13 H13 119.7 . .
C14 C13 H13 119.7 . .
C13 C12 C11 120.0(4) . .
C13 C12 H12 120.0 . .
C11 C12 H12 120.0 . .
Cl4 C20 Cl3 111.0(3) . .
Cl4 C20 Cl2 111.3(3) . .
Cl3 C20 Cl2 109.5(3) . .
Cl4 C20 H20 108.2 . .
Cl3 C20 H20 108.3 . .
Cl2 C20 H20 108.4 . .
C16 C17 H17A 109.3 . .
C16 C17 H17B 109.5 . .
H17A C17 H17B 109.5 . .
C16 C17 H17C 109.6 . .
H17A C17 H17C 109.5 . .
H17B C17 H17C 109.5 . .
C16 C18 H18A 109.8 . .
C16 C18 H18B 109.0 . .
H18A C18 H18B 109.5 . .
C16 C18 H18C 109.6 . .
H18A C18 H18C 109.5 . .
H18B C18 H18C 109.5 . .
C4 O22 C9 118.2(5) . .
O22 C4 C3 114.2(4) . .
O22 C4 C5 127.4(5) . .
C3 C4 C5 118.2(5) . .
C16 C19 H19A 109.7 . .
C16 C19 H19B 109.5 . .
H19A C19 H19B 109.5 . .
C16 C19 H19C 109.2 . .
H19A C19 H19C 109.5 . .
H19B C19 H19C 109.5 . .
C13 C14 C15 119.9(4) . .
C13 C14 H14 120.0 . .
C15 C14 H14 120.1 . .
C3 C8 C7 117.9(5) . .
C3 C8 H8 121.1 . .
C7 C8 H8 121.1 . .
C6 C5 C4 119.3(5) . .
C6 C5 H5 120.4 . .
C4 C5 H5 120.3 . .
C6 C7 C8 119.6(5) . .
C6 C7 H7 120.2 . .
C8 C7 H7 120.3 . .
C7 C6 C5 122.4(5) . .
C7 C6 H6 118.8 . .
C5 C6 H6 118.8 . .
O22 C9 H9A 109.0 . .
O22 C9 H9B 109.7 . .
H9A C9 H9B 109.5 . .
O22 C9 H9C 109.8 . .
H9A C9 H9C 109.5 . .
H9B C9 H9C 109.5 . .

loop_
_geom_bond_atom_site_label_1
_geom_bond_atom_site_label_2
_geom_bond_distance
_geom_bond_site_symmetry_2
Pd1 C1 2.025(4) 3
Pd1 C1 2.025(4) .
Pd1 Cl1 2.3145(11) .
Pd1 Cl1 2.3145(11) 3
Cl2 C20 1.756(5) .
Cl3 C20 1.755(5) .
Cl4 C20 1.745(5) .
N2 C2 1.304(5) .
N2 N3 1.391(4) .
C1 N3 1.336(5) .
C1 N1 1.366(5) .
N1 C2 1.379(5) .
N1 C3 1.432(5) .
C2 C10 1.473(5) .
N3 C16 1.502(5) .
C11 C12 1.386(6) .
C11 C10 1.392(6) .
C11 H11 0.9300 .
C10 C15 1.395(6) .
C16 C18 1.513(6) .
C16 C17 1.518(7) .
C16 C19 1.522(6) .
C15 C14 1.385(6) .
C15 H15 0.9301 .
C3 C4 1.384(6) .
C3 C8 1.403(7) .
C13 C12 1.377(6) .
C13 C14 1.383(6) .
C13 H13 0.9300 .
C12 H12 0.9300 .
C20 H20 0.9801 .
C17 H17A 0.9600 .
C17 H17B 0.9600 .
C17 H17C 0.9600 .
C18 H18A 0.9600 .
C18 H18B 0.9601 .
C18 H18C 0.9600 .
O22 C4 1.362(6) .
O22 C9 1.439(7) .
C4 C5 1.397(7) .
C19 H19A 0.9600 .
C19 H19B 0.9601 .
C19 H19C 0.9599 .
C14 H14 0.9300 .
C8 C7 1.404(6) .
C8 H8 0.9300 .
C5 C6 1.391(8) .
C5 H5 0.9299 .
C7 C6 1.365(8) .
C7 H7 0.9299 .
C6 H6 0.9300 .
C9 H9A 0.9600 .
C9 H9B 0.9602 .
C9 H9C 0.9600 .
